data_4130507
loop_
_publ_author_name
'Sch\"afer, Marius'
'Beattie, Nicholas A.'
'Geetharani, K.'
'Sch\"afer, Julian'
'Ewing, William C.'
'Krahfu\&s, Mirjam'
'H\"orl, Christian'
'Dewhurst, Rian D.'
'Macgregor, Stuart A.'
'Lambert, Christoph'
'Braunschweig, Holger'

_publ_section_title
;
 Synthesis of Functionalized 1,4-Azaborinines by the Cyclization of
 Di-tert-butyliminoborane and Alkynes.
;
_journal_issue 26
_journal_name_full 'Journal of the American Chemical Society'
_journal_page_first 8212
_journal_page_last 8220
_journal_paper_doi 10.1021/jacs.6b04128
_journal_volume 138
_journal_year 2016
_chemical_formula_moiety 'C32 H39 B N2 O2'
_chemical_formula_sum 'C32 H39 B N2 O2'
_chemical_formula_weight 494.46
_space_group_crystal_system triclinic
_space_group_IT_number 2
_space_group_name_Hall '-P 1'
_space_group_name_H-M_alt 'P -1'
_atom_sites_solution_hydrogens geom
_atom_sites_solution_primary iterative
_atom_sites_solution_secondary difmap
_audit_creation_method SHELXL-2014/6
_cell_angle_alpha 89.147(14)
_cell_angle_beta 76.019(12)
_cell_angle_gamma 88.928(13)
_cell_formula_units_Z 2
_cell_length_a 10.050(2)
_cell_length_b 11.146(4)
_cell_length_c 12.973(4)
_cell_measurement_reflns_used 7284
_cell_measurement_temperature 103(2)
_cell_measurement_theta_max 25.44
_cell_measurement_theta_min 2.43
_cell_volume 1409.8(7)
_computing_cell_refinement 'Saint+ ver. V8.34A (Bruker AXS)'
_computing_data_collection 'APEX2 ver. 2014.9 (Bruker AXS)'
_computing_data_reduction 'Saint+ ver. V8.34A (Bruker AXS)'
_computing_molecular_graphics 'ShelXLe (Huebschle et all, 2011)'
_computing_publication_material 'SHELXL-2014/6 (Sheldrick, 2014)'
_computing_structure_refinement 'SHELXL-2014/6 (Sheldrick, 2014)'
_computing_structure_solution 'SHELXT (Sheldrick, 2014)'
_diffrn_ambient_temperature 103(2)
_diffrn_detector 'CCD area detector (Apex2)'
_diffrn_detector_area_resol_mean 8.333
_diffrn_measured_fraction_theta_full 1.000
_diffrn_measured_fraction_theta_max 0.996
_diffrn_measurement_device_type 'Bruker X8-APEX II'
_diffrn_measurement_method '\f and \w scans'
_diffrn_radiation_monochromator 'multi-layer mirror'
_diffrn_radiation_type MoK\a
_diffrn_radiation_wavelength 0.71073
_diffrn_reflns_av_R_equivalents 0.0542
_diffrn_reflns_av_unetI/netI 0.0455
_diffrn_reflns_Laue_measured_fraction_full 1.000
_diffrn_reflns_Laue_measured_fraction_max 0.996
_diffrn_reflns_limit_h_max 8
_diffrn_reflns_limit_h_min -12
_diffrn_reflns_limit_k_max 14
_diffrn_reflns_limit_k_min -14
_diffrn_reflns_limit_l_max 16
_diffrn_reflns_limit_l_min -16
_diffrn_reflns_number 35610
_diffrn_reflns_point_group_measured_fraction_full 1.000
_diffrn_reflns_point_group_measured_fraction_max 0.996
_diffrn_reflns_theta_full 26.000
_diffrn_reflns_theta_max 26.812
_diffrn_reflns_theta_min 1.618
_diffrn_source 'rotating-anode (Nonius FR-591)'
_exptl_absorpt_coefficient_mu 0.071
_exptl_absorpt_correction_T_max 0.7454
_exptl_absorpt_correction_T_min 0.6537
_exptl_absorpt_correction_type multi-scan
_exptl_absorpt_process_details 'SadAbs 2014/4 (Bruker AXS)'
_exptl_crystal_colour colourless
_exptl_crystal_density_diffrn 1.165
_exptl_crystal_description needle
_exptl_crystal_F_000 532
_exptl_crystal_size_max 0.218
_exptl_crystal_size_mid 0.095
_exptl_crystal_size_min 0.086
_refine_diff_density_max 0.446
_refine_diff_density_min -0.306
_refine_diff_density_rms 0.048
_refine_ls_extinction_method none
_refine_ls_goodness_of_fit_ref 1.014
_refine_ls_hydrogen_treatment constr
_refine_ls_matrix_type full
_refine_ls_number_parameters 342
_refine_ls_number_reflns 6009
_refine_ls_number_restraints 0
_refine_ls_restrained_S_all 1.014
_refine_ls_R_factor_all 0.0828
_refine_ls_R_factor_gt 0.0540
_refine_ls_shift/su_max 0.000
_refine_ls_shift/su_mean 0.000
_refine_ls_structure_factor_coef Fsqd
_refine_ls_weighting_details 'w=1/[\s^2^(Fo^2^)+(0.0516P)^2^+1.0760P] where P=(Fo^2^+2Fc^2^)/3'
_refine_ls_weighting_scheme calc
_refine_ls_wR_factor_gt 0.1218
_refine_ls_wR_factor_ref 0.1361
_reflns_Friedel_coverage 0.000
_reflns_number_gt 4372
_reflns_number_total 6009
_reflns_threshold_expression 'I > 2\s(I)'
_cod_data_source_file ja6b04128_si_003.cif
_cod_data_source_block 8
_cod_original_cell_volume 1409.7(7)
_cod_database_code 4130507
_shelx_space_group_comment
;
The symmetry employed for this shelxl refinement is uniquely defined
by the following loop, which should always be used as a source of
symmetry information in preference to the above space-group names.
They are only intended as comments.
;
_shelx_estimated_absorpt_t_min 0.985
_shelx_estimated_absorpt_t_max 0.994
_shelxl_version_number 2014/6

loop_
_space_group_symop_operation_xyz
'x, y, z'
'-x, -y, -z'

loop_
_atom_site_label
_atom_site_type_symbol
_atom_site_fract_x
_atom_site_fract_y
_atom_site_fract_z
_atom_site_U_iso_or_equiv
_atom_site_adp_type
_atom_site_occupancy
_atom_site_site_symmetry_order
_atom_site_calc_flag
_atom_site_refinement_flags_posn
_atom_site_refinement_flags_adp
O1 O 0.96957(14) 0.10443(12) 1.09986(11) 0.0273(3) Uani 1 1 d . .
C1 C 0.4628(2) 0.25811(17) 0.52346(16) 0.0226(4) Uani 1 1 d . .
H1 H 0.4104 0.2588 0.5950 0.027 Uiso 1 1 calc R U
N1 N 0.66681(16) 0.32105(14) 0.39742(12) 0.0207(4) Uani 1 1 d . .
B1 B 0.4022(2) 0.1981(2) 0.44172(19) 0.0229(5) Uani 1 1 d . .
O2 O 0.60565(14) 0.89599(12) 1.07206(12) 0.0289(3) Uani 1 1 d . .
N2 N 0.74574(17) 0.45301(14) 0.87554(12) 0.0212(4) Uani 1 1 d . .
C2 C 0.58859(19) 0.31158(16) 0.50082(15) 0.0193(4) Uani 1 1 d . .
C3 C 0.6186(2) 0.26617(17) 0.31864(16) 0.0244(4) Uani 1 1 d . .
H3 H 0.6751 0.2690 0.2485 0.029 Uiso 1 1 calc R U
C5 C 0.2615(2) 0.12523(18) 0.47269(17) 0.0256(4) Uani 1 1 d . .
C4 C 0.4976(2) 0.20886(17) 0.33330(16) 0.0252(4) Uani 1 1 d . .
H4 H 0.4727 0.1749 0.2740 0.030 Uiso 1 1 calc R U
C6 C 0.1460(2) 0.1989(2) 0.5422(2) 0.0412(6) Uani 1 1 d . .
H6A H 0.0642 0.1495 0.5645 0.062 Uiso 1 1 calc R U
H6B H 0.1250 0.2688 0.5019 0.062 Uiso 1 1 calc R U
H6C H 0.1744 0.2259 0.6051 0.062 Uiso 1 1 calc R U
C7 C 0.2875(2) 0.0139(2) 0.5359(2) 0.0363(5) Uani 1 1 d . .
H7A H 0.2030 -0.0321 0.5576 0.054 Uiso 1 1 calc R U
H7B H 0.3167 0.0386 0.5992 0.054 Uiso 1 1 calc R U
H7C H 0.3596 -0.0362 0.4915 0.054 Uiso 1 1 calc R U
C8 C 0.2154(2) 0.0829(2) 0.37495(18) 0.0337(5) Uani 1 1 d . .
H8A H 0.1303 0.0380 0.3980 0.051 Uiso 1 1 calc R U
H8B H 0.2869 0.0310 0.3321 0.051 Uiso 1 1 calc R U
H8C H 0.1997 0.1527 0.3323 0.051 Uiso 1 1 calc R U
C9 C 0.8027(2) 0.38514(18) 0.36006(16) 0.0247(4) Uani 1 1 d . .
C11 C 0.8288(2) 0.4803(2) 0.43628(18) 0.0339(5) Uani 1 1 d . .
H11A H 0.9088 0.5273 0.4012 0.051 Uiso 1 1 calc R U
H11B H 0.8460 0.4409 0.5000 0.051 Uiso 1 1 calc R U
H11C H 0.7483 0.5335 0.4565 0.051 Uiso 1 1 calc R U
C12 C 0.8026(2) 0.4536(2) 0.25645(18) 0.0392(6) Uani 1 1 d . .
H12A H 0.8830 0.5051 0.2376 0.059 Uiso 1 1 calc R U
H12B H 0.7190 0.5031 0.2663 0.059 Uiso 1 1 calc R U
H12C H 0.8057 0.3962 0.1994 0.059 Uiso 1 1 calc R U
C13 C 0.64021(19) 0.35348(16) 0.59281(14) 0.0181(4) Uani 1 1 d . .
C14 C 0.58257(18) 0.45494(16) 0.64770(14) 0.0187(4) Uani 1 1 d . .
H14 H 0.5176 0.5017 0.6216 0.022 Uiso 1 1 calc R U
C15 C 0.61729(18) 0.48960(16) 0.73932(14) 0.0175(4) Uani 1 1 d . .
H15 H 0.5762 0.5597 0.7751 0.021 Uiso 1 1 calc R U
C16 C 0.71235(18) 0.42263(16) 0.78009(14) 0.0175(4) Uani 1 1 d . .
C17 C 0.77183(19) 0.32097(17) 0.72421(15) 0.0209(4) Uani 1 1 d . .
H17 H 0.8386 0.2751 0.7490 0.025 Uiso 1 1 calc R U
C18 C 0.73453(19) 0.28654(17) 0.63332(15) 0.0208(4) Uani 1 1 d . .
H18 H 0.7741 0.2158 0.5978 0.025 Uiso 1 1 calc R U
C19 C 0.70854(18) 0.56544(16) 0.92588(15) 0.0181(4) Uani 1 1 d . .
C20 C 0.72603(19) 0.67347(17) 0.86878(15) 0.0204(4) Uani 1 1 d . .
H20 H 0.7627 0.6726 0.7941 0.024 Uiso 1 1 calc R U
C21 C 0.69069(19) 0.78140(17) 0.91944(16) 0.0214(4) Uani 1 1 d . .
H21 H 0.7016 0.8541 0.8793 0.026 Uiso 1 1 calc R U
C22 C 0.63920(18) 0.78449(17) 1.02890(16) 0.0204(4) Uani 1 1 d . .
C23 C 0.62399(19) 0.67833(17) 1.08679(15) 0.0219(4) Uani 1 1 d . .
H23 H 0.5906 0.6796 1.1618 0.026 Uiso 1 1 calc R U
C24 C 0.65768(19) 0.56992(17) 1.03500(15) 0.0205(4) Uani 1 1 d . .
H24 H 0.6456 0.4973 1.0752 0.025 Uiso 1 1 calc R U
C25 C 0.5441(3) 0.8995(2) 1.1825(2) 0.0502(7) Uani 1 1 d . .
H25A H 0.5198 0.9827 1.2036 0.075 Uiso 1 1 calc R U
H25B H 0.6089 0.8674 1.2220 0.075 Uiso 1 1 calc R U
H25C H 0.4612 0.8510 1.1984 0.075 Uiso 1 1 calc R U
C26 C 0.79880(19) 0.36121(16) 0.93386(14) 0.0180(4) Uani 1 1 d . .
C27 C 0.92964(19) 0.37204(16) 0.95035(14) 0.0184(4) Uani 1 1 d . .
H27 H 0.9828 0.4400 0.9228 0.022 Uiso 1 1 calc R U
C28 C 0.98289(19) 0.28529(17) 1.00612(15) 0.0208(4) Uani 1 1 d . .
H28 H 1.0722 0.2939 1.0173 0.025 Uiso 1 1 calc R U
C29 C 0.90644(19) 0.18509(16) 1.04615(14) 0.0194(4) Uani 1 1 d . .
C30 C 0.7759(2) 0.17258(17) 1.02971(15) 0.0220(4) Uani 1 1 d . .
H30 H 0.7234 0.1038 1.0560 0.026 Uiso 1 1 calc R U
C31 C 0.7228(2) 0.26189(17) 0.97431(15) 0.0224(4) Uani 1 1 d . .
H31 H 0.6328 0.2544 0.9642 0.027 Uiso 1 1 calc R U
C32 C 0.8917(2) 0.00428(19) 1.14795(18) 0.0326(5) Uani 1 1 d . .
H32A H 0.9469 -0.0458 1.1850 0.049 Uiso 1 1 calc R U
H32B H 0.8655 -0.0430 1.0931 0.049 Uiso 1 1 calc R U
H32C H 0.8089 0.0327 1.1989 0.049 Uiso 1 1 calc R U
C10 C 0.9170(2) 0.2906(2) 0.3409(2) 0.0406(6) Uani 1 1 d . .
H10A H 1.0056 0.3296 0.3149 0.061 Uiso 1 1 calc R U
H10B H 0.9028 0.2336 0.2879 0.061 Uiso 1 1 calc R U
H10C H 0.9162 0.2478 0.4076 0.061 Uiso 1 1 calc R U

loop_
_atom_site_aniso_label
_atom_site_aniso_U_11
_atom_site_aniso_U_22
_atom_site_aniso_U_33
_atom_site_aniso_U_23
_atom_site_aniso_U_13
_atom_site_aniso_U_12
O1 0.0321(8) 0.0244(7) 0.0281(8) 0.0049(6) -0.0132(6) 0.0039(6)
C1 0.0254(10) 0.0240(10) 0.0192(10) 0.0001(8) -0.0070(8) 0.0023(8)
N1 0.0257(8) 0.0207(8) 0.0164(8) -0.0018(6) -0.0068(7) 0.0041(7)
B1 0.0258(11) 0.0188(11) 0.0264(12) 0.0022(9) -0.0110(10) 0.0037(9)
O2 0.0316(8) 0.0222(7) 0.0304(8) -0.0058(6) -0.0022(6) 0.0006(6)
N2 0.0307(9) 0.0191(8) 0.0174(8) 0.0007(6) -0.0132(7) 0.0030(7)
C2 0.0250(10) 0.0179(9) 0.0159(9) -0.0004(7) -0.0072(8) 0.0053(7)
C3 0.0311(11) 0.0234(10) 0.0180(10) -0.0020(8) -0.0047(8) 0.0061(8)
C5 0.0284(11) 0.0240(10) 0.0270(11) -0.0024(8) -0.0114(9) -0.0001(8)
C4 0.0324(11) 0.0229(10) 0.0240(11) -0.0030(8) -0.0141(9) 0.0013(8)
C6 0.0276(12) 0.0392(13) 0.0576(17) -0.0144(12) -0.0107(11) -0.0016(10)
C7 0.0411(13) 0.0296(12) 0.0423(14) 0.0087(10) -0.0182(11) -0.0074(10)
C8 0.0338(12) 0.0346(12) 0.0367(13) -0.0012(10) -0.0158(10) -0.0057(10)
C9 0.0254(10) 0.0294(11) 0.0175(10) -0.0002(8) -0.0019(8) 0.0042(8)
C11 0.0391(13) 0.0327(12) 0.0255(12) 0.0006(9) 0.0014(10) -0.0114(10)
C12 0.0393(13) 0.0490(15) 0.0270(12) 0.0101(11) -0.0031(10) -0.0123(11)
C13 0.0202(9) 0.0207(9) 0.0143(9) 0.0009(7) -0.0061(7) -0.0008(7)
C14 0.0192(9) 0.0215(9) 0.0159(9) 0.0007(7) -0.0058(7) 0.0027(7)
C15 0.0196(9) 0.0182(9) 0.0142(9) -0.0010(7) -0.0036(7) 0.0028(7)
C16 0.0200(9) 0.0197(9) 0.0136(9) 0.0024(7) -0.0056(7) -0.0026(7)
C17 0.0229(10) 0.0210(10) 0.0213(10) 0.0010(8) -0.0105(8) 0.0027(8)
C18 0.0234(10) 0.0185(9) 0.0211(10) -0.0026(8) -0.0067(8) 0.0035(7)
C19 0.0189(9) 0.0206(9) 0.0172(9) -0.0010(7) -0.0090(7) -0.0002(7)
C20 0.0229(10) 0.0243(10) 0.0153(9) 0.0021(8) -0.0071(8) -0.0020(8)
C21 0.0229(10) 0.0201(10) 0.0231(10) 0.0057(8) -0.0094(8) -0.0022(8)
C22 0.0151(9) 0.0221(10) 0.0257(11) -0.0032(8) -0.0080(8) -0.0005(7)
C23 0.0209(9) 0.0285(11) 0.0161(10) -0.0011(8) -0.0038(8) -0.0025(8)
C24 0.0229(10) 0.0222(10) 0.0182(10) 0.0053(8) -0.0084(8) -0.0041(8)
C25 0.0548(16) 0.0352(13) 0.0454(16) -0.0188(12) 0.0193(13) -0.0112(12)
C26 0.0244(10) 0.0198(9) 0.0122(9) 0.0001(7) -0.0093(8) 0.0012(7)
C27 0.0212(9) 0.0192(9) 0.0146(9) -0.0006(7) -0.0039(8) -0.0026(7)
C28 0.0177(9) 0.0263(10) 0.0200(10) -0.0034(8) -0.0078(8) 0.0004(8)
C29 0.0266(10) 0.0198(9) 0.0138(9) -0.0020(7) -0.0088(8) 0.0048(8)
C30 0.0270(10) 0.0195(9) 0.0207(10) 0.0036(8) -0.0080(8) -0.0059(8)
C31 0.0218(10) 0.0263(10) 0.0229(10) 0.0030(8) -0.0130(8) -0.0042(8)
C32 0.0418(13) 0.0270(11) 0.0294(12) 0.0080(9) -0.0099(10) 0.0039(9)
C10 0.0259(11) 0.0439(14) 0.0506(16) -0.0065(12) -0.0067(11) 0.0057(10)

loop_
_atom_type_symbol
_atom_type_description
_atom_type_scat_dispersion_real
_atom_type_scat_dispersion_imag
_atom_type_scat_source
C C 0.0033 0.0016 'International Tables Vol C Tables 4.2.6.8 and 6.1.1.4'
H H 0.0000 0.0000 'International Tables Vol C Tables 4.2.6.8 and 6.1.1.4'
B B 0.0013 0.0007 'International Tables Vol C Tables 4.2.6.8 and 6.1.1.4'
N N 0.0061 0.0033 'International Tables Vol C Tables 4.2.6.8 and 6.1.1.4'
O O 0.0106 0.0060 'International Tables Vol C Tables 4.2.6.8 and 6.1.1.4'

loop_
_geom_angle_atom_site_label_1
_geom_angle_atom_site_label_2
_geom_angle_atom_site_label_3
_geom_angle
C29 O1 C32 117.07(16)
C2 C1 B1 124.18(18)
C2 C1 H1 117.9
B1 C1 H1 117.9
C2 N1 C3 117.58(16)
C2 N1 C9 126.80(15)
C3 N1 C9 115.62(16)
C4 B1 C1 110.23(18)
C4 B1 C5 126.77(18)
C1 B1 C5 122.81(19)
C22 O2 C25 116.61(17)
C16 N2 C19 122.67(15)
C16 N2 C26 118.82(15)
C19 N2 C26 117.68(15)
C1 C2 N1 121.18(17)
C1 C2 C13 117.17(17)
N1 C2 C13 121.58(17)
C4 C3 N1 125.51(19)
C4 C3 H3 117.2
N1 C3 H3 117.2
C6 C5 C7 108.30(19)
C6 C5 C8 108.95(18)
C7 C5 C8 107.91(17)
C6 C5 B1 111.75(17)
C7 C5 B1 107.13(16)
C8 C5 B1 112.63(18)
C3 C4 B1 121.14(18)
C3 C4 H4 119.4
B1 C4 H4 119.4
C5 C6 H6A 109.5
C5 C6 H6B 109.5
H6A C6 H6B 109.5
C5 C6 H6C 109.5
H6A C6 H6C 109.5
H6B C6 H6C 109.5
C5 C7 H7A 109.5
C5 C7 H7B 109.5
H7A C7 H7B 109.5
C5 C7 H7C 109.5
H7A C7 H7C 109.5
H7B C7 H7C 109.5
C5 C8 H8A 109.5
C5 C8 H8B 109.5
H8A C8 H8B 109.5
C5 C8 H8C 109.5
H8A C8 H8C 109.5
H8B C8 H8C 109.5
C10 C9 N1 107.95(17)
C10 C9 C11 110.22(18)
N1 C9 C11 114.51(16)
C10 C9 C12 110.26(19)
N1 C9 C12 108.75(16)
C11 C9 C12 105.11(18)
C9 C11 H11A 109.5
C9 C11 H11B 109.5
H11A C11 H11B 109.5
C9 C11 H11C 109.5
H11A C11 H11C 109.5
H11B C11 H11C 109.5
C9 C12 H12A 109.5
C9 C12 H12B 109.5
H12A C12 H12B 109.5
C9 C12 H12C 109.5
H12A C12 H12C 109.5
H12B C12 H12C 109.5
C14 C13 C18 117.84(17)
C14 C13 C2 119.81(16)
C18 C13 C2 121.97(17)
C15 C14 C13 121.60(17)
C15 C14 H14 119.2
C13 C14 H14 119.2
C14 C15 C16 120.69(17)
C14 C15 H15 119.7
C16 C15 H15 119.7
C15 C16 C17 117.83(16)
C15 C16 N2 121.99(17)
C17 C16 N2 120.17(16)
C18 C17 C16 120.75(17)
C18 C17 H17 119.6
C16 C17 H17 119.6
C17 C18 C13 121.27(17)
C17 C18 H18 119.4
C13 C18 H18 119.4
C24 C19 C20 118.19(17)
C24 C19 N2 119.94(17)
C20 C19 N2 121.83(17)
C21 C20 C19 120.81(18)
C21 C20 H20 119.6
C19 C20 H20 119.6
C20 C21 C22 120.36(18)
C20 C21 H21 119.8
C22 C21 H21 119.8
O2 C22 C23 124.38(18)
O2 C22 C21 116.15(17)
C23 C22 C21 119.46(18)
C22 C23 C24 119.82(18)
C22 C23 H23 120.1
C24 C23 H23 120.1
C19 C24 C23 121.34(18)
C19 C24 H24 119.3
C23 C24 H24 119.3
O2 C25 H25A 109.5
O2 C25 H25B 109.5
H25A C25 H25B 109.5
O2 C25 H25C 109.5
H25A C25 H25C 109.5
H25B C25 H25C 109.5
C31 C26 C27 118.99(17)
C31 C26 N2 121.49(16)
C27 C26 N2 119.51(16)
C28 C27 C26 120.67(17)
C28 C27 H27 119.7
C26 C27 H27 119.7
C27 C28 C29 120.18(17)
C27 C28 H28 119.9
C29 C28 H28 119.9
O1 C29 C30 124.93(17)
O1 C29 C28 115.24(16)
C30 C29 C28 119.84(17)
C29 C30 C31 119.27(17)
C29 C30 H30 120.4
C31 C30 H30 120.4
C26 C31 C30 121.04(17)
C26 C31 H31 119.5
C30 C31 H31 119.5
O1 C32 H32A 109.5
O1 C32 H32B 109.5
H32A C32 H32B 109.5
O1 C32 H32C 109.5
H32A C32 H32C 109.5
H32B C32 H32C 109.5
C9 C10 H10A 109.5
C9 C10 H10B 109.5
H10A C10 H10B 109.5
C9 C10 H10C 109.5
H10A C10 H10C 109.5
H10B C10 H10C 109.5

loop_
_geom_bond_atom_site_label_1
_geom_bond_atom_site_label_2
_geom_bond_distance
O1 C29 1.367(2)
O1 C32 1.423(3)
C1 C2 1.372(3)
C1 B1 1.514(3)
C1 H1 0.9500
N1 C2 1.385(2)
N1 C3 1.386(2)
N1 C9 1.522(3)
B1 C4 1.503(3)
B1 C5 1.606(3)
O2 C22 1.373(2)
O2 C25 1.418(3)
N2 C16 1.406(2)
N2 C19 1.423(2)
N2 C26 1.434(2)
C2 C13 1.495(3)
C3 C4 1.355(3)
C3 H3 0.9500
C5 C6 1.522(3)
C5 C7 1.531(3)
C5 C8 1.534(3)
C4 H4 0.9500
C6 H6A 0.9800
C6 H6B 0.9800
C6 H6C 0.9800
C7 H7A 0.9800
C7 H7B 0.9800
C7 H7C 0.9800
C8 H8A 0.9800
C8 H8B 0.9800
C8 H8C 0.9800
C9 C10 1.522(3)
C9 C11 1.529(3)
C9 C12 1.536(3)
C11 H11A 0.9800
C11 H11B 0.9800
C11 H11C 0.9800
C12 H12A 0.9800
C12 H12B 0.9800
C12 H12C 0.9800
C13 C14 1.386(3)
C13 C18 1.391(3)
C14 C15 1.379(3)
C14 H14 0.9500
C15 C16 1.398(3)
C15 H15 0.9500
C16 C17 1.399(3)
C17 C18 1.382(3)
C17 H17 0.9500
C18 H18 0.9500
C19 C24 1.385(3)
C19 C20 1.396(3)
C20 C21 1.378(3)
C20 H20 0.9500
C21 C22 1.390(3)
C21 H21 0.9500
C22 C23 1.383(3)
C23 C24 1.387(3)
C23 H23 0.9500
C24 H24 0.9500
C25 H25A 0.9800
C25 H25B 0.9800
C25 H25C 0.9800
C26 C31 1.380(3)
C26 C27 1.390(3)
C27 C28 1.375(3)
C27 H27 0.9500
C28 C29 1.389(3)
C28 H28 0.9500
C29 C30 1.389(3)
C30 C31 1.391(3)
C30 H30 0.9500
C31 H31 0.9500
C32 H32A 0.9800
C32 H32B 0.9800
C32 H32C 0.9800
C10 H10A 0.9800
C10 H10B 0.9800
C10 H10C 0.9800

loop_
_geom_torsion_atom_site_label_1
_geom_torsion_atom_site_label_2
_geom_torsion_atom_site_label_3
_geom_torsion_atom_site_label_4
_geom_torsion
C2 C1 B1 C4 -1.5(3)
C2 C1 B1 C5 173.84(18)
B1 C1 C2 N1 4.3(3)
B1 C1 C2 C13 -172.78(18)
C3 N1 C2 C1 -5.1(3)
C9 N1 C2 C1 175.52(17)
C3 N1 C2 C13 171.88(17)
C9 N1 C2 C13 -7.5(3)
C2 N1 C3 C4 3.5(3)
C9 N1 C3 C4 -177.00(18)
C4 B1 C5 C6 -133.7(2)
C1 B1 C5 C6 51.7(3)
C4 B1 C5 C7 107.8(2)
C1 B1 C5 C7 -66.8(2)
C4 B1 C5 C8 -10.7(3)
C1 B1 C5 C8 174.75(18)
N1 C3 C4 B1 -0.9(3)
C1 B1 C4 C3 -0.1(3)
C5 B1 C4 C3 -175.29(19)
C2 N1 C9 C10 101.6(2)
C3 N1 C9 C10 -77.8(2)
C2 N1 C9 C11 -21.5(3)
C3 N1 C9 C11 159.05(17)
C2 N1 C9 C12 -138.73(19)
C3 N1 C9 C12 41.8(2)
C1 C2 C13 C14 -73.4(2)
N1 C2 C13 C14 109.5(2)
C1 C2 C13 C18 99.3(2)
N1 C2 C13 C18 -77.8(2)
C18 C13 C14 C15 0.3(3)
C2 C13 C14 C15 173.30(17)
C13 C14 C15 C16 -0.2(3)
C14 C15 C16 C17 0.9(3)
C14 C15 C16 N2 -177.44(17)
C19 N2 C16 C15 -13.3(3)
C26 N2 C16 C15 156.11(17)
C19 N2 C16 C17 168.49(17)
C26 N2 C16 C17 -22.1(3)
C15 C16 C17 C18 -1.7(3)
N2 C16 C17 C18 176.58(17)
C16 C17 C18 C13 2.0(3)
C14 C13 C18 C17 -1.2(3)
C2 C13 C18 C17 -174.04(18)
C16 N2 C19 C24 137.04(19)
C26 N2 C19 C24 -32.4(2)
C16 N2 C19 C20 -45.2(3)
C26 N2 C19 C20 145.35(18)
C24 C19 C20 C21 -1.4(3)
N2 C19 C20 C21 -179.26(17)
C19 C20 C21 C22 1.2(3)
C25 O2 C22 C23 -3.8(3)
C25 O2 C22 C21 175.73(19)
C20 C21 C22 O2 -179.39(16)
C20 C21 C22 C23 0.2(3)
O2 C22 C23 C24 178.29(17)
C21 C22 C23 C24 -1.2(3)
C20 C19 C24 C23 0.4(3)
N2 C19 C24 C23 178.23(17)
C22 C23 C24 C19 1.0(3)
C16 N2 C26 C31 -61.8(2)
C19 N2 C26 C31 108.1(2)
C16 N2 C26 C27 118.27(19)
C19 N2 C26 C27 -71.8(2)
C31 C26 C27 C28 0.0(3)
N2 C26 C27 C28 179.94(17)
C26 C27 C28 C29 0.4(3)
C32 O1 C29 C30 -4.2(3)
C32 O1 C29 C28 176.13(17)
C27 C28 C29 O1 179.74(17)
C27 C28 C29 C30 0.0(3)
O1 C29 C30 C31 179.47(18)
C28 C29 C30 C31 -0.8(3)
C27 C26 C31 C30 -0.8(3)
N2 C26 C31 C30 179.22(18)
C29 C30 C31 C26 1.3(3)
